data_1562197
loop_
_publ_author_name
'Ar\?ic\?i, M\"ursel'
'Ye\,silel, Okan Zafer'
'Ye\,sil\"oz, Ye\,sim'
'\,Sahin, Onur'

_publ_section_title
;
 One- and three-dimensional silver(I)-5-sulfosalicylate coordination
 polymers having ligand-supported and unsupported argentophilic
 interactions
;
_journal_name_full 'Journal of Solid State Chemistry'
_journal_page_first 70
_journal_page_last 78
_journal_paper_doi 10.1016/j.jssc.2014.08.009
_journal_volume 220
_journal_year 2014
_chemical_formula_moiety 'C19 H16 Ag2 N4 O8 S, C H4 O, H2 O '
_chemical_formula_sum 'C20 H22 Ag2 N4 O10 S'
_chemical_formula_weight 726.22
_space_group_IT_number 2
_space_group_name_Hall '-P 1'
_space_group_name_H-M_alt 'P -1'
_symmetry_cell_setting triclinic
_symmetry_Int_Tables_number 2
_symmetry_space_group_name_Hall '-P 1'
_symmetry_space_group_name_H-M 'P -1'
_atom_sites_solution_hydrogens geom
_atom_sites_solution_primary direct
_atom_sites_solution_secondary difmap
_audit_creation_method SHELXL-97
_cell_angle_alpha 102.9650(10)
_cell_angle_beta 94.1420(11)
_cell_angle_gamma 90.4310(10)
_cell_formula_units_Z 2
_cell_length_a 8.52850(10)
_cell_length_b 11.00380(10)
_cell_length_c 12.9936(2)
_cell_measurement_reflns_used 9872
_cell_measurement_temperature 296
_cell_measurement_theta_max 33.32
_cell_measurement_theta_min 2.78
_cell_volume 1184.85(3)
_computing_cell_refinement 'SAINT V7.66A (Bruker AXS, 2009)'
_computing_data_reduction 'SAINT V7.66A (Bruker AXS, 2009)'
_computing_molecular_graphics 'ORTEP-3 for Windows (Farrugia, 1997)'
_computing_publication_material 'WinGX (Farrugia, 1999)'
_computing_structure_refinement 'SHELXL-97 (Sheldrick, 2008)'
_computing_structure_solution 'SHELXS-97 (Sheldrick, 2008)'
_diffrn_ambient_temperature 296
_diffrn_measured_fraction_theta_full 0.997
_diffrn_measured_fraction_theta_max 0.997
_diffrn_measurement_device_type 'Bruker APEX-II CCD'
_diffrn_measurement_method '\f and \w scans'
_diffrn_radiation_monochromator graphite
_diffrn_radiation_source 'sealed tube'
_diffrn_radiation_type MoK\a
_diffrn_radiation_wavelength 0.71073
_diffrn_reflns_av_R_equivalents 0.0194
_diffrn_reflns_av_sigmaI/netI 0.0119
_diffrn_reflns_limit_h_max 10
_diffrn_reflns_limit_h_min -10
_diffrn_reflns_limit_k_max 13
_diffrn_reflns_limit_k_min -13
_diffrn_reflns_limit_l_max 16
_diffrn_reflns_limit_l_min -16
_diffrn_reflns_number 23575
_diffrn_reflns_theta_full 26.00
_diffrn_reflns_theta_max 26.00
_diffrn_reflns_theta_min 1.61
_diffrn_standards_number 0
_exptl_absorpt_coefficient_mu 1.806
_exptl_absorpt_correction_type none
_exptl_crystal_colour brown
_exptl_crystal_density_diffrn 2.036
_exptl_crystal_density_method 'not measured'
_exptl_crystal_description prism
_exptl_crystal_F_000 720
_exptl_crystal_size_max 0.31
_exptl_crystal_size_mid 0.30
_exptl_crystal_size_min 0.25
_refine_diff_density_max 1.394
_refine_diff_density_min -1.048
_refine_diff_density_rms 0.133
_refine_ls_extinction_method none
_refine_ls_goodness_of_fit_ref 1.070
_refine_ls_hydrogen_treatment mixed
_refine_ls_matrix_type full
_refine_ls_number_parameters 351
_refine_ls_number_reflns 4646
_refine_ls_number_restraints 23
_refine_ls_restrained_S_all 1.077
_refine_ls_R_factor_all 0.0343
_refine_ls_R_factor_gt 0.0327
_refine_ls_shift/su_max 0.012
_refine_ls_shift/su_mean 0.001
_refine_ls_structure_factor_coef Fsqd
_refine_ls_weighting_details 'calc w=1/[\s^2^(Fo^2^)+(0.0512P)^2^+2.3332P] where P=(Fo^2^+2Fc^2^)/3'
_refine_ls_weighting_scheme calc
_refine_ls_wR_factor_gt 0.0914
_refine_ls_wR_factor_ref 0.0941
_reflns_number_gt 4409
_reflns_number_total 4646
_reflns_threshold_expression I>2\s(I)
_cod_data_source_file JSSC-2014-220-70.cif
_cod_data_source_block yy128_0m
_cod_original_sg_symbol_Hall -P1
_cod_original_sg_symbol_H-M P-1
_cod_database_code 1562197

loop_
_symmetry_equiv_pos_as_xyz
'x, y, z'
'-x, -y, -z'

loop_
_atom_site_label
_atom_site_type_symbol
_atom_site_fract_x
_atom_site_fract_y
_atom_site_fract_z
_atom_site_U_iso_or_equiv
_atom_site_adp_type
_atom_site_occupancy
_atom_site_symmetry_multiplicity
_atom_site_calc_flag
_atom_site_refinement_flags
_atom_site_disorder_assembly
_atom_site_disorder_group
C1 C 0.9541(3) 0.5839(3) 0.4126(2) 0.0237(6) Uani 1 1 d . . .
C2 C 1.0386(4) 0.6886(3) 0.4729(3) 0.0305(6) Uani 1 1 d . . .
C3 C 1.1854(4) 0.7193(3) 0.4454(3) 0.0385(8) Uani 1 1 d . . .
H3 H 1.2415 0.7882 0.4864 0.046 Uiso 1 1 calc R . .
C4 C 1.2480(4) 0.6487(3) 0.3584(3) 0.0363(7) Uani 1 1 d . . .
H4 H 1.3455 0.6709 0.3395 0.044 Uiso 1 1 calc R . .
C5 C 1.1658(4) 0.5431(3) 0.2976(2) 0.0275(6) Uani 1 1 d . . .
C6 C 1.0212(4) 0.5115(3) 0.3254(2) 0.0253(6) Uani 1 1 d . . .
H6 H 0.9673 0.4407 0.2855 0.030 Uiso 1 1 calc R . .
C7 C 0.7926(3) 0.5518(3) 0.4383(2) 0.0252(6) Uani 1 1 d . . .
C8 C 0.6094(5) 1.1613(4) 0.8845(3) 0.0508(10) Uani 1 1 d . . .
H8 H 0.7004 1.2044 0.8767 0.061 Uiso 1 1 calc R . .
C9 C 0.5756(5) 1.0473(4) 0.8166(3) 0.0459(9) Uani 1 1 d . . .
H9 H 0.6440 1.0142 0.7655 0.055 Uiso 1 1 calc R . .
C10 C 0.4393(4) 0.9824(3) 0.8249(3) 0.0304(6) Uani 1 1 d . . .
C11 C 0.3447(4) 1.0358(3) 0.9042(3) 0.0335(7) Uani 1 1 d . . .
H11 H 0.2524 0.9950 0.9130 0.040 Uiso 1 1 calc RD . .
C12 C 0.3876(4) 1.1493(3) 0.9701(3) 0.0342(7) Uani 1 1 d . . .
H12 H 0.3229 1.1832 1.0233 0.041 Uiso 1 1 calc R . .
C13 C 0.4035(4) 0.8601(3) 0.7478(3) 0.0336(7) Uani 1 1 d . . .
C14 C 0.8484(4) 1.5985(3) 1.1108(3) 0.0343(7) Uani 1 1 d . . .
H14 H 0.8913 1.5463 1.0537 0.041 Uiso 1 1 calc R . .
C15 C 0.9275(4) 1.7081(3) 1.1588(3) 0.0356(7) Uani 1 1 d . . .
H15 H 1.0216 1.7291 1.1343 0.043 Uiso 1 1 calc R . .
C16 C 0.8655(4) 1.7871(3) 1.2442(3) 0.0305(7) Uani 1 1 d . . .
C17 C 0.7252(4) 1.7505(3) 1.2776(3) 0.0331(7) Uani 1 1 d . . .
H17 H 0.6798 1.8009 1.3346 0.040 Uiso 1 1 calc R . .
C18 C 0.6543(4) 1.6388(3) 1.2254(3) 0.0350(7) Uani 1 1 d . . .
H18 H 0.5612 1.6146 1.2491 0.042 Uiso 1 1 calc R . .
C19 C 0.9509(5) 1.9087(3) 1.2940(4) 0.0475(9) Uani 1 1 d . . .
N1 N 0.5177(4) 1.2130(3) 0.9610(2) 0.0366(6) Uani 1 1 d . . .
N3 N 0.7130(3) 1.5633(3) 1.1422(2) 0.0321(6) Uani 1 1 d . . .
O1 O 0.7349(3) 0.6275(2) 0.5142(2) 0.0368(5) Uani 1 1 d . . .
O2 O 0.7240(3) 0.4561(2) 0.38428(19) 0.0338(5) Uani 1 1 d . . .
O3 O 1.1288(3) 0.3643(3) 0.1296(2) 0.0522(7) Uani 1 1 d . . .
O4 O 1.3898(4) 0.4015(3) 0.2204(2) 0.0587(8) Uani 1 1 d . . .
O5 O 1.2861(4) 0.5451(3) 0.1220(2) 0.0514(7) Uani 1 1 d . . .
O7 O 0.4848(4) 0.8278(2) 0.6716(2) 0.0490(7) Uani 1 1 d . . .
O8 O 1.0640(5) 1.9400(4) 1.2546(4) 0.0997(17) Uani 1 1 d . . .
S1 S 1.24760(9) 0.45571(8) 0.18321(6) 0.03284(19) Uani 1 1 d . . .
Ag1 Ag 0.52010(3) 0.60028(2) 0.59198(2) 0.03856(10) Uani 1 1 d . . .
Ag2 Ag 0.58633(4) 1.39429(3) 1.05989(2) 0.04702(11) Uani 1 1 d . . .
O9 O 0.6475(9) 0.9450(5) 0.5292(6) 0.197(5) Uani 1 1 d D . .
O10 O -0.0001(10) 0.8751(8) 0.8852(7) 0.160(3) Uani 1 1 d U . .
H10 H -0.0148 0.8275 0.8268 0.240 Uiso 1 1 calc RD . .
C20 C 0.0860(17) 0.8195(13) 0.9495(11) 0.188(5) Uani 1 1 d U . .
H20A H 0.1368 0.8815 1.0063 0.283 Uiso 1 1 calc RD . .
H20B H 0.1641 0.7703 0.9108 0.283 Uiso 1 1 calc RD . .
H20C H 0.0194 0.7665 0.9780 0.283 Uiso 1 1 calc R . .
H9A H 0.7053 0.9323 0.5623 0.283 Uiso 1 1 d D . .
H9B H 0.5820 0.9036 0.4910 0.283 Uiso 1 1 d D . .
N2 N 0.2862(4) 0.7900(3) 0.7657(3) 0.0471(8) Uani 1 1 d D . .
H2A H 0.266(6) 0.721(3) 0.720(3) 0.057 Uiso 1 1 d D . .
H2B H 0.224(5) 0.849(3) 0.779(3) 0.057 Uiso 1 1 d D . .
N4 N 0.8959(5) 1.9777(3) 1.3792(3) 0.0575(10) Uani 1 1 d D . .
H4A H 0.930(6) 2.052(3) 1.410(4) 0.069 Uiso 1 1 d D . .
H4B H 0.825(5) 1.949(5) 1.411(4) 0.069 Uiso 1 1 d D . .
O6 O 0.9814(3) 0.7628(3) 0.5587(2) 0.0478(7) Uani 1 1 d D . .
H6A H 0.893(3) 0.733(4) 0.559(4) 0.057 Uiso 1 1 d D . .

loop_
_atom_site_aniso_label
_atom_site_aniso_U_11
_atom_site_aniso_U_22
_atom_site_aniso_U_33
_atom_site_aniso_U_23
_atom_site_aniso_U_13
_atom_site_aniso_U_12
C1 0.0222(14) 0.0223(14) 0.0266(14) 0.0047(11) 0.0050(11) -0.0027(11)
C2 0.0308(16) 0.0255(15) 0.0321(16) -0.0011(12) 0.0067(13) -0.0044(12)
C3 0.0320(17) 0.0326(17) 0.0444(19) -0.0058(15) 0.0071(14) -0.0137(14)
C4 0.0270(16) 0.0380(18) 0.0410(19) 0.0008(15) 0.0096(13) -0.0096(13)
C5 0.0262(15) 0.0298(15) 0.0258(15) 0.0037(12) 0.0066(12) -0.0024(12)
C6 0.0265(14) 0.0230(14) 0.0252(14) 0.0025(11) 0.0042(11) -0.0036(11)
C7 0.0247(14) 0.0237(14) 0.0282(15) 0.0066(12) 0.0064(11) -0.0012(11)
C8 0.048(2) 0.043(2) 0.053(2) -0.0114(18) 0.0225(18) -0.0207(17)
C9 0.044(2) 0.0373(19) 0.049(2) -0.0110(16) 0.0215(17) -0.0110(16)
C10 0.0349(17) 0.0221(14) 0.0313(16) 0.0003(12) 0.0026(13) -0.0013(12)
C11 0.0322(16) 0.0287(16) 0.0373(17) 0.0012(13) 0.0065(13) -0.0057(13)
C12 0.0374(18) 0.0288(16) 0.0335(17) -0.0016(13) 0.0095(14) -0.0019(13)
C13 0.0388(18) 0.0236(15) 0.0353(17) -0.0002(13) 0.0032(14) -0.0030(13)
C14 0.0330(17) 0.0375(18) 0.0289(16) -0.0016(13) 0.0070(13) 0.0003(13)
C15 0.0289(16) 0.0389(18) 0.0391(18) 0.0073(15) 0.0095(13) -0.0053(13)
C16 0.0303(16) 0.0253(15) 0.0348(17) 0.0055(13) -0.0006(13) -0.0040(12)
C17 0.0326(17) 0.0289(16) 0.0340(17) -0.0027(13) 0.0090(13) -0.0039(13)
C18 0.0304(16) 0.0368(18) 0.0331(17) -0.0037(14) 0.0096(13) -0.0097(13)
C19 0.0363(19) 0.0279(18) 0.074(3) 0.0036(18) 0.0022(18) -0.0099(14)
N1 0.0417(16) 0.0269(14) 0.0365(15) -0.0040(12) 0.0076(12) -0.0080(12)
N3 0.0321(14) 0.0292(14) 0.0298(14) -0.0045(11) 0.0028(11) -0.0062(11)
O1 0.0318(12) 0.0343(12) 0.0399(13) -0.0053(10) 0.0177(10) -0.0065(10)
O2 0.0275(11) 0.0307(12) 0.0388(13) -0.0038(10) 0.0105(9) -0.0100(9)
O3 0.0505(16) 0.0509(16) 0.0455(15) -0.0131(12) 0.0176(13) -0.0207(13)
O4 0.0511(17) 0.080(2) 0.0431(16) 0.0049(15) 0.0146(13) 0.0277(16)
O5 0.0618(18) 0.0596(18) 0.0332(13) 0.0076(12) 0.0167(12) -0.0165(14)
O7 0.0673(19) 0.0298(13) 0.0447(15) -0.0076(11) 0.0221(13) -0.0101(12)
O8 0.069(2) 0.054(2) 0.161(4) -0.023(2) 0.058(3) -0.0341(18)
S1 0.0284(4) 0.0402(4) 0.0271(4) -0.0004(3) 0.0094(3) -0.0051(3)
Ag1 0.03322(16) 0.03607(16) 0.04137(17) -0.00636(11) 0.01820(11) -0.01002(11)
Ag2 0.05159(19) 0.03273(17) 0.04643(19) -0.01283(12) 0.00541(13) -0.01474(12)
O9 0.301(10) 0.078(3) 0.252(8) 0.054(4) 0.230(8) 0.040(5)
O10 0.159(3) 0.159(3) 0.161(3) 0.0364(12) 0.0132(10) 0.0023(10)
C20 0.188(5) 0.189(5) 0.188(5) 0.0425(16) 0.0145(11) 0.0034(10)
N2 0.0484(19) 0.0273(15) 0.057(2) -0.0113(14) 0.0134(15) -0.0124(13)
N4 0.066(2) 0.0324(18) 0.063(2) -0.0119(16) 0.0032(19) -0.0196(16)
O6 0.0434(15) 0.0370(14) 0.0523(16) -0.0178(12) 0.0224(12) -0.0145(11)

loop_
_atom_type_symbol
_atom_type_description
_atom_type_scat_dispersion_real
_atom_type_scat_dispersion_imag
_atom_type_scat_source
C C 0.0033 0.0016 'International Tables Vol C Tables 4.2.6.8 and 6.1.1.4'
H H 0.0000 0.0000 'International Tables Vol C Tables 4.2.6.8 and 6.1.1.4'
N N 0.0061 0.0033 'International Tables Vol C Tables 4.2.6.8 and 6.1.1.4'
O O 0.0106 0.0060 'International Tables Vol C Tables 4.2.6.8 and 6.1.1.4'
S S 0.1246 0.1234 'International Tables Vol C Tables 4.2.6.8 and 6.1.1.4'
Ag Ag -0.8971 1.1015 'International Tables Vol C Tables 4.2.6.8 and 6.1.1.4'

loop_
_geom_angle_atom_site_label_1
_geom_angle_atom_site_label_2
_geom_angle_atom_site_label_3
_geom_angle
_geom_angle_site_symmetry_1
_geom_angle_site_symmetry_3
C6 C1 C2 118.7(3) . .
C6 C1 C7 120.1(3) . .
C2 C1 C7 121.2(3) . .
O6 C2 C3 117.8(3) . .
O6 C2 C1 121.9(3) . .
C3 C2 C1 120.3(3) . .
C4 C3 C2 120.3(3) . .
C4 C3 H3 119.8 . .
C2 C3 H3 119.8 . .
C3 C4 C5 120.2(3) . .
C3 C4 H4 119.9 . .
C5 C4 H4 119.9 . .
C6 C5 C4 119.6(3) . .
C6 C5 S1 121.1(2) . .
C4 C5 S1 119.2(2) . .
C5 C6 C1 120.9(3) . .
C5 C6 H6 119.6 . .
C1 C6 H6 119.6 . .
O2 C7 O1 124.8(3) . .
O2 C7 C1 118.9(3) . .
O1 C7 C1 116.4(3) . .
N1 C8 C9 123.2(3) . .
N1 C8 H8 118.4 . .
C9 C8 H8 118.4 . .
C8 C9 C10 119.6(3) . .
C8 C9 H9 120.2 . .
C10 C9 H9 120.2 . .
C9 C10 C11 117.1(3) . .
C9 C10 C13 118.4(3) . .
C11 C10 C13 124.5(3) . .
C12 C11 C10 119.8(3) . .
C12 C11 H11 120.1 . .
C10 C11 H11 120.1 . .
N1 C12 C11 123.0(3) . .
N1 C12 H12 118.5 . .
C11 C12 H12 118.5 . .
O7 C13 N2 122.7(3) . .
O7 C13 C10 119.4(3) . .
N2 C13 C10 117.9(3) . .
N3 C14 C15 123.2(3) . .
N3 C14 H14 118.4 . .
C15 C14 H14 118.4 . .
C14 C15 C16 119.3(3) . .
C14 C15 H15 120.4 . .
C16 C15 H15 120.4 . .
C15 C16 C17 117.8(3) . .
C15 C16 C19 118.7(3) . .
C17 C16 C19 123.4(3) . .
C18 C17 C16 119.1(3) . .
C18 C17 H17 120.4 . .
C16 C17 H17 120.4 . .
N3 C18 C17 123.1(3) . .
N3 C18 H18 118.4 . .
C17 C18 H18 118.4 . .
O8 C19 N4 122.6(4) . .
O8 C19 C16 119.9(4) . .
N4 C19 C16 117.5(4) . .
C12 N1 C8 117.1(3) . .
C12 N1 Ag2 124.3(2) . .
C8 N1 Ag2 118.6(2) . .
C14 N3 C18 117.5(3) . .
C14 N3 Ag2 122.0(2) . .
C18 N3 Ag2 120.4(2) . .
C7 O1 Ag1 127.4(2) . .
C7 O2 Ag1 123.2(2) . 2_666
S1 O4 Ag1 127.36(16) . 2_766
C13 O7 Ag1 120.3(2) . .
O5 S1 O3 113.27(18) . .
O5 S1 O4 110.4(2) . .
O3 S1 O4 113.8(2) . .
O5 S1 C5 105.72(16) . .
O3 S1 C5 106.64(16) . .
O4 S1 C5 106.35(16) . .
O1 Ag1 O2 161.09(9) . 2_666
O1 Ag1 O4 105.74(10) . 2_766
O2 Ag1 O4 91.46(10) 2_666 2_766
O1 Ag1 O7 95.61(9) . .
O2 Ag1 O7 94.46(9) 2_666 .
O4 Ag1 O7 82.17(10) 2_766 .
O1 Ag1 Ag1 79.88(6) . 2_666
O2 Ag1 Ag1 83.00(6) 2_666 2_666
O4 Ag1 Ag1 130.30(8) 2_766 2_666
O7 Ag1 Ag1 147.37(7) . 2_666
N3 Ag2 N1 165.16(11) . .
N3 Ag2 Ag2 78.93(8) . 2_687
N1 Ag2 Ag2 106.05(9) . 2_687
H9A O9 H9B 133.00 . .
C20 O10 H10 109.5 . .
O10 C20 H20A 109.5 . .
O10 C20 H20B 109.5 . .
H20A C20 H20B 109.5 . .
O10 C20 H20C 109.5 . .
H20A C20 H20C 109.5 . .
H20B C20 H20C 109.5 . .
C13 N2 H2A 116(3) . .
C13 N2 H2B 95(3) . .
H2A N2 H2B 125(5) . .
C19 N4 H4A 125(4) . .
C19 N4 H4B 121(4) . .
H4A N4 H4B 115(5) . .
C2 O6 H6A 103(4) . .

loop_
_geom_bond_atom_site_label_1
_geom_bond_atom_site_label_2
_geom_bond_distance
_geom_bond_site_symmetry_2
C1 C6 1.393(4) .
C1 C2 1.401(4) .
C1 C7 1.499(4) .
C2 O6 1.350(4) .
C2 C3 1.386(5) .
C3 C4 1.366(5) .
C3 H3 0.9300 .
C4 C5 1.401(5) .
C4 H4 0.9300 .
C5 C6 1.374(4) .
C5 S1 1.772(3) .
C6 H6 0.9300 .
C7 O2 1.242(4) .
C7 O1 1.271(4) .
C8 N1 1.337(5) .
C8 C9 1.377(5) .
C8 H8 0.9300 .
C9 C10 1.383(5) .
C9 H9 0.9300 .
C10 C11 1.384(5) .
C10 C13 1.501(4) .
C11 C12 1.376(5) .
C11 H11 0.9300 .
C12 N1 1.335(5) .
C12 H12 0.9300 .
C13 O7 1.238(4) .
C13 N2 1.324(5) .
C14 N3 1.335(4) .
C14 C15 1.374(5) .
C14 H14 0.9300 .
C15 C16 1.387(5) .
C15 H15 0.9300 .
C16 C17 1.389(5) .
C16 C19 1.506(5) .
C17 C18 1.375(5) .
C17 H17 0.9300 .
C18 N3 1.338(4) .
C18 H18 0.9300 .
C19 O8 1.207(5) .
C19 N4 1.313(6) .
N1 Ag2 2.167(3) .
N3 Ag2 2.163(3) .
O1 Ag1 2.205(2) .
O2 Ag1 2.230(2) 2_666
O3 S1 1.446(3) .
O4 S1 1.454(3) .
O4 Ag1 2.507(3) 2_766
O5 S1 1.446(3) .
O7 Ag1 2.515(3) .
Ag1 O2 2.230(2) 2_666
Ag1 O4 2.507(3) 2_766
Ag1 Ag1 2.8644(5) 2_666
Ag2 Ag2 3.3687(7) 2_687
O9 H9A 0.67 .
O9 H9B 0.79 .
O10 C20 1.326(14) .
O10 H10 0.8200 .
C20 H20A 0.9600 .
C20 H20B 0.9600 .
C20 H20C 0.9600 .
N2 H2A 0.86(2) .
N2 H2B 0.839(19) .
N4 H4A 0.86(2) .
N4 H4B 0.85(2) .
O6 H6A 0.83(2) .

loop_
_geom_hbond_atom_site_label_D
_geom_hbond_atom_site_label_H
_geom_hbond_atom_site_label_A
_geom_hbond_distance_DH
_geom_hbond_distance_HA
_geom_hbond_distance_DA
_geom_hbond_angle_DHA
_geom_hbond_site_symmetry_A
O10 H10 N2 0.82 2.75 3.029(9) 102.2 .
N2 H2A O2 0.86(2) 2.12(2) 2.957(4) 166(5) 2_666
N2 H2B O10 0.839(19) 2.41(3) 3.029(9) 131(3) .
N4 H4A O6 0.86(2) 2.11(2) 2.950(4) 164(5) 2_787
N4 H4B O9 0.85(2) 2.24(3) 3.052(6) 159(5) 1_566
O6 H6A O1 0.83(2) 1.75(3) 2.522(3) 156(5) .

loop_
_geom_torsion_atom_site_label_1
_geom_torsion_atom_site_label_2
_geom_torsion_atom_site_label_3
_geom_torsion_atom_site_label_4
_geom_torsion
_geom_torsion_site_symmetry_1
_geom_torsion_site_symmetry_2
_geom_torsion_site_symmetry_3
_geom_torsion_site_symmetry_4
C6 C1 C2 O6 -179.7(3) . . . .
C7 C1 C2 O6 2.2(5) . . . .
C6 C1 C2 C3 0.5(5) . . . .
C7 C1 C2 C3 -177.6(3) . . . .
O6 C2 C3 C4 -178.9(4) . . . .
C1 C2 C3 C4 0.9(6) . . . .
C2 C3 C4 C5 -1.4(6) . . . .
C3 C4 C5 C6 0.5(5) . . . .
C3 C4 C5 S1 178.4(3) . . . .
C4 C5 C6 C1 0.9(5) . . . .
S1 C5 C6 C1 -177.0(2) . . . .
C2 C1 C6 C5 -1.3(5) . . . .
C7 C1 C6 C5 176.8(3) . . . .
C6 C1 C7 O2 3.9(4) . . . .
C2 C1 C7 O2 -178.1(3) . . . .
C6 C1 C7 O1 -174.9(3) . . . .
C2 C1 C7 O1 3.2(4) . . . .
N1 C8 C9 C10 1.4(7) . . . .
C8 C9 C10 C11 -1.4(6) . . . .
C8 C9 C10 C13 178.3(4) . . . .
C9 C10 C11 C12 0.5(5) . . . .
C13 C10 C11 C12 -179.2(3) . . . .
C10 C11 C12 N1 0.6(6) . . . .
C9 C10 C13 O7 -8.8(5) . . . .
C11 C10 C13 O7 170.9(4) . . . .
C9 C10 C13 N2 170.2(4) . . . .
C11 C10 C13 N2 -10.1(5) . . . .
N3 C14 C15 C16 0.1(6) . . . .
C14 C15 C16 C17 0.4(5) . . . .
C14 C15 C16 C19 -178.2(3) . . . .
C15 C16 C17 C18 0.0(5) . . . .
C19 C16 C17 C18 178.5(4) . . . .
C16 C17 C18 N3 -0.9(6) . . . .
C15 C16 C19 O8 5.7(6) . . . .
C17 C16 C19 O8 -172.9(5) . . . .
C15 C16 C19 N4 -175.3(4) . . . .
C17 C16 C19 N4 6.1(6) . . . .
C11 C12 N1 C8 -0.8(6) . . . .
C11 C12 N1 Ag2 178.2(3) . . . .
C9 C8 N1 C12 -0.2(7) . . . .
C9 C8 N1 Ag2 -179.2(4) . . . .
C15 C14 N3 C18 -0.9(5) . . . .
C15 C14 N3 Ag2 177.0(3) . . . .
C17 C18 N3 C14 1.3(5) . . . .
C17 C18 N3 Ag2 -176.6(3) . . . .
O2 C7 O1 Ag1 11.5(5) . . . .
C1 C7 O1 Ag1 -169.8(2) . . . .
O1 C7 O2 Ag1 1.4(4) . . . 2_666
C1 C7 O2 Ag1 -177.34(19) . . . 2_666
N2 C13 O7 Ag1 -27.2(5) . . . .
C10 C13 O7 Ag1 151.7(2) . . . .
Ag1 O4 S1 O5 123.7(2) 2_766 . . .
Ag1 O4 S1 O3 -107.6(2) 2_766 . . .
Ag1 O4 S1 C5 9.5(3) 2_766 . . .
C6 C5 S1 O5 126.3(3) . . . .
C4 C5 S1 O5 -51.6(3) . . . .
C6 C5 S1 O3 5.4(3) . . . .
C4 C5 S1 O3 -172.4(3) . . . .
C6 C5 S1 O4 -116.3(3) . . . .
C4 C5 S1 O4 65.9(3) . . . .
C7 O1 Ag1 O2 -39.0(5) . . . 2_666
C7 O1 Ag1 O4 115.7(3) . . . 2_766
C7 O1 Ag1 O7 -160.8(3) . . . .
C7 O1 Ag1 Ag1 -13.5(3) . . . 2_666
C13 O7 Ag1 O1 -159.8(3) . . . .
C13 O7 Ag1 O2 36.2(3) . . . 2_666
C13 O7 Ag1 O4 -54.7(3) . . . 2_766
C13 O7 Ag1 Ag1 120.2(3) . . . 2_666
C14 N3 Ag2 N1 18.1(6) . . . .
C18 N3 Ag2 N1 -164.1(4) . . . .
C14 N3 Ag2 Ag2 -93.1(3) . . . 2_687
C18 N3 Ag2 Ag2 84.7(3) . . . 2_687
C12 N1 Ag2 N3 164.0(4) . . . .
C8 N1 Ag2 N3 -17.1(7) . . . .
C12 N1 Ag2 Ag2 -88.2(3) . . . 2_687
C8 N1 Ag2 Ag2 90.7(3) . . . 2_687
